data_4074301
loop_
_publ_author_name
'Meredith, M. Brett'
'Crisp, Jeffrey A.'
'Brady, Erik D.'
'Hanusa, Timothy P.'
'Yee, Gordon T.'
'Brooks, Neil R.'
'Kucera, Benjamin E.'
'Young, Victor G.'

_publ_section_title
;
 High-Spin and Spin-Crossover Behavior in Monomethylated
 Bis(indenyl)chromium(II) Complexes
;
_journal_issue 21
_journal_name_full Organometallics
_journal_page_first 4945
_journal_paper_doi 10.1021/om060534u
_journal_volume 25
_journal_year 2006
_chemical_formula_moiety 'C20 H18 Cr'
_chemical_formula_sum 'C20 H18 Cr'
_chemical_formula_weight 310.34
_chemical_name_common 03031a
_chemical_name_systematic
; 
 ? 
;
_space_group_IT_number 14
_symmetry_cell_setting monoclinic
_symmetry_space_group_name_Hall '-P 2ybc'
_symmetry_space_group_name_H-M 'P 1 21/c 1'
_atom_sites_solution_hydrogens geom
_atom_sites_solution_primary direct
_atom_sites_solution_secondary difmap
_audit_creation_method SHELXL-97
_cell_angle_alpha 90.00
_cell_angle_beta 96.560(4)
_cell_angle_gamma 90.00
_cell_formula_units_Z 4
_cell_length_a 12.266(3)
_cell_length_b 9.718(2)
_cell_length_c 12.391(3)
_cell_measurement_reflns_used 3231
_cell_measurement_temperature 105(2)
_cell_measurement_theta_max 27.81
_cell_measurement_theta_min 2.67
_cell_volume 1467.3(6)
_computing_cell_refinement 'Bruker SMART'
_computing_data_collection 'Bruker SMART'
_computing_data_reduction 'Bruker SAINT'
_computing_molecular_graphics 'Bruker SHELXTL'
_computing_publication_material 'Bruker SHELXTL'
_computing_structure_refinement 'Bruker SHELXTL'
_computing_structure_solution 'Bruker SHELXTL'
_diffrn_ambient_temperature 105(2)
_diffrn_measured_fraction_theta_full 0.988
_diffrn_measured_fraction_theta_max 0.988
_diffrn_measurement_device_type 'CCD area detector'
_diffrn_measurement_method 'phi and omega scans'
_diffrn_radiation_monochromator graphite
_diffrn_radiation_source 'sealed tube'
_diffrn_radiation_type MoK\a
_diffrn_radiation_wavelength 0.71073
_diffrn_reflns_av_R_equivalents 0.0331
_diffrn_reflns_av_sigmaI/netI 0.0259
_diffrn_reflns_limit_h_max 16
_diffrn_reflns_limit_h_min -16
_diffrn_reflns_limit_k_max 12
_diffrn_reflns_limit_k_min 0
_diffrn_reflns_limit_l_max 16
_diffrn_reflns_limit_l_min 0
_diffrn_reflns_number 17270
_diffrn_reflns_theta_full 27.96
_diffrn_reflns_theta_max 27.96
_diffrn_reflns_theta_min 1.67
_exptl_absorpt_coefficient_mu 0.769
_exptl_absorpt_correction_T_max 0.8310
_exptl_absorpt_correction_T_min 0.7484
_exptl_absorpt_correction_type multi-scan
_exptl_absorpt_process_details 'SADABS (Sheldrick, 2002)'
_exptl_crystal_colour Grey
_exptl_crystal_density_diffrn 1.405
_exptl_crystal_density_method 'not measured'
_exptl_crystal_description Block
_exptl_crystal_F_000 648
_exptl_crystal_size_max 0.40
_exptl_crystal_size_mid 0.40
_exptl_crystal_size_min 0.25
_refine_diff_density_max 1.780
_refine_diff_density_min -0.608
_refine_diff_density_rms 0.093
_refine_ls_extinction_method none
_refine_ls_goodness_of_fit_ref 1.078
_refine_ls_hydrogen_treatment constr
_refine_ls_matrix_type full
_refine_ls_number_parameters 192
_refine_ls_number_reflns 3486
_refine_ls_number_restraints 0
_refine_ls_restrained_S_all 1.078
_refine_ls_R_factor_all 0.0609
_refine_ls_R_factor_gt 0.0477
_refine_ls_shift/su_max 0.001
_refine_ls_shift/su_mean 0.000
_refine_ls_structure_factor_coef Fsqd
_refine_ls_weighting_details 'calc w=1/[\s^2^(Fo^2^)+(0.0622P)^2^+2.1434P] where P=(Fo^2^+2Fc^2^)/3'
_refine_ls_weighting_scheme calc
_refine_ls_wR_factor_gt 0.1240
_refine_ls_wR_factor_ref 0.1341
_reflns_number_gt 2865
_reflns_number_total 3486
_reflns_threshold_expression >2sigma(I)
_cod_data_source_file om060534usi20060619_104053.cif
_cod_data_source_block 03031a
_cod_depositor_comments
;
The following automatic conversions were performed:

'_symmetry_cell_setting' value 'Monoclinic' changed to 'monoclinic'
according to /home/saulius/struct/CIF-dictionaries/cif_core.dic
dictionary named 'cif_core.dic' version 2.4.1 from 2010-06-29.

Automatic conversion script
Id: cif_fix_values 1715 2011-07-08 13:25:40Z adriana 
;
_cod_original_cell_volume 1467.4(6)
_cod_original_sg_symbol_H-M P2(1)/c
_cod_database_code 4074301

loop_
_symmetry_equiv_pos_as_xyz
'x, y, z'
'-x, y+1/2, -z+1/2'
'-x, -y, -z'
'x, -y-1/2, z-1/2'

loop_
_atom_site_label
_atom_site_type_symbol
_atom_site_fract_x
_atom_site_fract_y
_atom_site_fract_z
_atom_site_U_iso_or_equiv
_atom_site_adp_type
_atom_site_occupancy
_atom_site_symmetry_multiplicity
_atom_site_calc_flag
_atom_site_refinement_flags
Cr1 Cr 0.80580(3) 0.07897(4) 0.66278(3) 0.02398(14) Uani 1 1 d .
C1 C 0.7258(2) -0.0047(3) 0.7948(2) 0.0282(5) Uani 1 1 d .
C2 C 0.8308(2) 0.0471(3) 0.8337(2) 0.0287(5) Uani 1 1 d .
H2A H 0.8449 0.1199 0.8846 0.034 Uiso 1 1 calc R
C3 C 0.9125(2) -0.0275(3) 0.7841(2) 0.0286(5) Uani 1 1 d .
H3A H 0.9893 -0.0108 0.7941 0.034 Uiso 1 1 calc R
C4 C 0.8577(2) -0.1319(3) 0.7168(2) 0.0274(5) Uani 1 1 d .
C5 C 0.8969(3) -0.2295(3) 0.6456(3) 0.0382(7) Uani 1 1 d .
H5A H 0.9734 -0.2385 0.6413 0.046 Uiso 1 1 calc R
C6 C 0.8237(4) -0.3104(3) 0.5833(3) 0.0486(9) Uani 1 1 d .
H6A H 0.8496 -0.3763 0.5357 0.058 Uiso 1 1 calc R
C7 C 0.7086(3) -0.2969(3) 0.5891(3) 0.0518(10) Uani 1 1 d .
H7A H 0.6592 -0.3540 0.5447 0.062 Uiso 1 1 calc R
C8 C 0.6677(3) -0.2042(3) 0.6565(3) 0.0402(7) Uani 1 1 d .
H8A H 0.5909 -0.1972 0.6594 0.048 Uiso 1 1 calc R
C9 C 0.7416(2) -0.1183(3) 0.7224(2) 0.0281(5) Uani 1 1 d .
C10 C 0.6178(2) 0.0421(3) 0.8269(3) 0.0397(7) Uani 1 1 d .
H10A H 0.6000 -0.0114 0.8896 0.060 Uiso 1 1 calc R
H10B H 0.5604 0.0285 0.7660 0.060 Uiso 1 1 calc R
H10C H 0.6222 0.1399 0.8462 0.060 Uiso 1 1 calc R
C11 C 0.7075(2) 0.2463(3) 0.5863(2) 0.0272(5) Uani 1 1 d .
C12 C 0.8153(2) 0.2925(3) 0.6266(2) 0.0295(5) Uani 1 1 d .
H12A H 0.8319 0.3608 0.6809 0.035 Uiso 1 1 calc R
C13 C 0.8940(2) 0.2193(3) 0.5719(2) 0.0263(5) Uani 1 1 d .
H13A H 0.9715 0.2282 0.5848 0.032 Uiso 1 1 calc R
C14 C 0.8345(2) 0.1298(3) 0.49367(19) 0.0226(5) Uani 1 1 d .
C15 C 0.8681(2) 0.0293(3) 0.4213(2) 0.0251(5) Uani 1 1 d .
H15A H 0.9438 0.0169 0.4143 0.030 Uiso 1 1 calc R
C16 C 0.7911(2) -0.0496(3) 0.3615(2) 0.0279(5) Uani 1 1 d .
H16A H 0.8138 -0.1160 0.3124 0.033 Uiso 1 1 calc R
C17 C 0.6771(2) -0.0339(3) 0.3716(2) 0.0307(6) Uani 1 1 d .
H17A H 0.6253 -0.0906 0.3297 0.037 Uiso 1 1 calc R
C18 C 0.6411(2) 0.0615(3) 0.4408(2) 0.0280(5) Uani 1 1 d .
H18A H 0.5650 0.0707 0.4472 0.034 Uiso 1 1 calc R
C19 C 0.7189(2) 0.1467(2) 0.5031(2) 0.0236(5) Uani 1 1 d .
C20 C 0.6019(2) 0.3004(3) 0.6187(3) 0.0363(6) Uani 1 1 d .
H20A H 0.5775 0.3791 0.5727 0.054 Uiso 1 1 calc R
H20B H 0.6128 0.3297 0.6949 0.054 Uiso 1 1 calc R
H20C H 0.5460 0.2279 0.6099 0.054 Uiso 1 1 calc R

loop_
_atom_site_aniso_label
_atom_site_aniso_U_11
_atom_site_aniso_U_22
_atom_site_aniso_U_33
_atom_site_aniso_U_23
_atom_site_aniso_U_13
_atom_site_aniso_U_12
Cr1 0.0264(2) 0.0215(2) 0.0247(2) 0.00358(15) 0.00540(15) 0.00056(15)
C1 0.0262(12) 0.0279(12) 0.0314(13) 0.0073(10) 0.0070(10) -0.0008(10)
C2 0.0305(13) 0.0295(13) 0.0259(12) 0.0011(10) 0.0028(10) -0.0014(10)
C3 0.0262(12) 0.0270(13) 0.0325(13) 0.0031(10) 0.0026(10) -0.0011(10)
C4 0.0349(13) 0.0201(11) 0.0275(12) 0.0057(10) 0.0046(10) 0.0006(10)
C5 0.0527(18) 0.0222(13) 0.0429(16) 0.0060(12) 0.0194(14) 0.0049(12)
C6 0.092(3) 0.0228(14) 0.0327(15) -0.0003(12) 0.0138(16) -0.0001(15)
C7 0.083(3) 0.0285(15) 0.0373(16) 0.0064(13) -0.0197(17) -0.0210(16)
C8 0.0428(16) 0.0318(15) 0.0428(16) 0.0137(13) -0.0085(13) -0.0102(12)
C9 0.0340(13) 0.0225(12) 0.0277(12) 0.0082(10) 0.0031(10) -0.0023(10)
C10 0.0307(14) 0.0461(17) 0.0451(17) 0.0118(14) 0.0166(12) 0.0027(12)
C11 0.0305(13) 0.0219(12) 0.0305(13) 0.0025(10) 0.0090(10) 0.0038(10)
C12 0.0352(14) 0.0228(12) 0.0310(13) -0.0023(10) 0.0062(11) -0.0019(10)
C13 0.0274(12) 0.0232(12) 0.0290(12) 0.0009(10) 0.0062(10) -0.0027(10)
C14 0.0240(11) 0.0209(11) 0.0234(11) 0.0042(9) 0.0050(9) 0.0008(9)
C15 0.0273(12) 0.0239(12) 0.0251(11) 0.0027(9) 0.0073(9) 0.0021(9)
C16 0.0340(13) 0.0263(12) 0.0236(12) -0.0011(10) 0.0048(10) 0.0030(10)
C17 0.0321(13) 0.0311(13) 0.0276(12) 0.0005(11) -0.0019(10) -0.0040(11)
C18 0.0222(11) 0.0314(13) 0.0302(12) 0.0056(10) 0.0014(10) 0.0016(10)
C19 0.0251(12) 0.0199(11) 0.0264(11) 0.0041(9) 0.0053(9) 0.0025(9)
C20 0.0345(15) 0.0339(15) 0.0427(16) 0.0012(12) 0.0142(12) 0.0092(12)

loop_
_atom_type_symbol
_atom_type_description
_atom_type_scat_dispersion_real
_atom_type_scat_dispersion_imag
_atom_type_scat_source
C C 0.0033 0.0016 'International Tables Vol C Tables 4.2.6.8 and 6.1.1.4'
H H 0.0000 0.0000 'International Tables Vol C Tables 4.2.6.8 and 6.1.1.4'
Cr Cr 0.3209 0.6236 'International Tables Vol C Tables 4.2.6.8 and 6.1.1.4'

loop_
_geom_angle_atom_site_label_1
_geom_angle_atom_site_label_2
_geom_angle_atom_site_label_3
_geom_angle
C2 Cr1 C12 110.25(11)
C2 Cr1 C13 126.35(10)
C12 Cr1 C13 39.18(10)
C2 Cr1 C3 39.15(10)
C12 Cr1 C3 125.06(11)
C13 Cr1 C3 111.84(10)
C2 Cr1 C1 38.56(10)
C12 Cr1 C1 124.52(10)
C13 Cr1 C1 159.95(10)
C3 Cr1 C1 65.25(10)
C2 Cr1 C11 123.52(10)
C12 Cr1 C11 38.81(10)
C13 Cr1 C11 65.32(10)
C3 Cr1 C11 158.41(10)
C1 Cr1 C11 109.52(10)
C2 Cr1 C14 162.09(10)
C12 Cr1 C14 64.27(10)
C13 Cr1 C14 38.44(9)
C3 Cr1 C14 128.28(10)
C1 Cr1 C14 158.95(10)
C11 Cr1 C14 64.02(9)
C2 Cr1 C4 64.10(10)
C12 Cr1 C4 160.06(11)
C13 Cr1 C4 126.92(10)
C3 Cr1 C4 38.20(10)
C1 Cr1 C4 64.22(10)
C11 Cr1 C4 160.74(10)
C14 Cr1 C4 114.71(9)
C2 Cr1 C9 63.99(10)
C12 Cr1 C9 159.64(11)
C13 Cr1 C9 160.25(10)
C3 Cr1 C9 64.09(10)
C1 Cr1 C9 38.52(10)
C11 Cr1 C9 126.01(10)
C14 Cr1 C9 127.17(10)
C4 Cr1 C9 37.68(10)
C2 Cr1 C19 157.44(10)
C12 Cr1 C19 63.84(10)
C13 Cr1 C19 64.22(9)
C3 Cr1 C19 162.47(10)
C1 Cr1 C19 124.66(10)
C11 Cr1 C19 37.86(9)
C14 Cr1 C19 37.84(9)
C4 Cr1 C19 128.87(9)
C9 Cr1 C19 113.29(10)
C2 C1 C9 107.5(2)
C2 C1 C10 126.9(3)
C9 C1 C10 125.6(3)
C2 C1 Cr1 69.47(14)
C9 C1 Cr1 73.36(15)
C10 C1 Cr1 125.44(19)
C1 C2 C3 109.2(2)
C1 C2 Cr1 71.97(15)
C3 C2 Cr1 71.03(15)
C1 C2 H2A 125.4
C3 C2 H2A 125.4
Cr1 C2 H2A 123.2
C2 C3 C4 107.7(2)
C2 C3 Cr1 69.82(15)
C4 C3 Cr1 74.03(15)
C2 C3 H3A 126.1
C4 C3 H3A 126.1
Cr1 C3 H3A 121.7
C5 C4 C3 131.8(3)
C5 C4 C9 120.0(3)
C3 C4 C9 107.9(2)
C5 C4 Cr1 122.37(19)
C3 C4 Cr1 67.77(14)
C9 C4 Cr1 71.31(14)
C6 C5 C4 119.3(3)
C6 C5 H5A 120.3
C4 C5 H5A 120.3
C5 C6 C7 120.6(3)
C5 C6 H6A 119.7
C7 C6 H6A 119.7
C8 C7 C6 121.8(3)
C8 C7 H7A 119.1
C6 C7 H7A 119.1
C7 C8 C9 119.0(3)
C7 C8 H8A 120.5
C9 C8 H8A 120.5
C8 C9 C4 119.2(3)
C8 C9 C1 133.0(3)
C4 C9 C1 107.7(2)
C8 C9 Cr1 122.77(19)
C4 C9 Cr1 71.01(14)
C1 C9 Cr1 68.13(14)
C1 C10 H10A 109.5
C1 C10 H10B 109.5
H10A C10 H10B 109.5
C1 C10 H10C 109.5
H10A C10 H10C 109.5
H10B C10 H10C 109.5
C12 C11 C19 107.6(2)
C12 C11 C20 126.1(2)
C19 C11 C20 126.1(2)
C12 C11 Cr1 68.84(15)
C19 C11 Cr1 73.37(14)
C20 C11 Cr1 126.84(19)
C11 C12 C13 108.9(2)
C11 C12 Cr1 72.35(15)
C13 C12 Cr1 70.79(15)
C11 C12 H12A 125.5
C13 C12 H12A 125.5
Cr1 C12 H12A 122.9
C12 C13 C14 107.6(2)
C12 C13 Cr1 70.03(14)
C14 C13 Cr1 73.81(14)
C12 C13 H13A 126.2
C14 C13 H13A 126.2
Cr1 C13 H13A 121.7
C15 C14 C13 132.9(2)
C15 C14 C19 119.2(2)
C13 C14 C19 107.7(2)
C15 C14 Cr1 122.17(17)
C13 C14 Cr1 67.75(13)
C19 C14 Cr1 71.71(13)
C16 C15 C14 119.7(2)
C16 C15 H15A 120.1
C14 C15 H15A 120.1
C15 C16 C17 121.0(2)
C15 C16 H16A 119.5
C17 C16 H16A 119.5
C18 C17 C16 121.2(2)
C18 C17 H17A 119.4
C16 C17 H17A 119.4
C17 C18 C19 119.2(2)
C17 C18 H18A 120.4
C19 C18 H18A 120.4
C18 C19 C11 132.0(2)
C18 C19 C14 119.6(2)
C11 C19 C14 108.2(2)
C18 C19 Cr1 122.09(17)
C11 C19 Cr1 68.76(14)
C14 C19 Cr1 70.45(13)
C11 C20 H20A 109.5
C11 C20 H20B 109.5
H20A C20 H20B 109.5
C11 C20 H20C 109.5
H20A C20 H20C 109.5
H20B C20 H20C 109.5

loop_
_geom_bond_atom_site_label_1
_geom_bond_atom_site_label_2
_geom_bond_distance
Cr1 C2 2.127(3)
Cr1 C12 2.129(3)
Cr1 C13 2.139(3)
Cr1 C3 2.143(3)
Cr1 C1 2.160(3)
Cr1 C11 2.176(3)
Cr1 C14 2.220(2)
Cr1 C4 2.226(3)
Cr1 C9 2.230(3)
Cr1 C19 2.237(2)
C1 C2 1.416(4)
C1 C9 1.449(4)
C1 C10 1.497(4)
C2 C3 1.431(4)
C2 H2A 0.9500
C3 C4 1.432(4)
C3 H3A 0.9500
C4 C5 1.416(4)
C4 C9 1.439(4)
C5 C6 1.364(5)
C5 H5A 0.9500
C6 C7 1.427(6)
C6 H6A 0.9500
C7 C8 1.363(5)
C7 H7A 0.9500
C8 C9 1.420(4)
C8 H8A 0.9500
C10 H10A 0.9800
C10 H10B 0.9800
C10 H10C 0.9800
C11 C12 1.431(4)
C11 C19 1.433(4)
C11 C20 1.496(4)
C12 C13 1.431(4)
C12 H12A 0.9500
C13 C14 1.437(3)
C13 H13A 0.9500
C14 C15 1.419(3)
C14 C19 1.445(3)
C15 C16 1.368(4)
C15 H15A 0.9500
C16 C17 1.425(4)
C16 H16A 0.9500
C17 C18 1.370(4)
C17 H17A 0.9500
C18 C19 1.422(4)
C18 H18A 0.9500
C20 H20A 0.9800
C20 H20B 0.9800
C20 H20C 0.9800

loop_
_geom_torsion_atom_site_label_1
_geom_torsion_atom_site_label_2
_geom_torsion_atom_site_label_3
_geom_torsion_atom_site_label_4
_geom_torsion
C12 Cr1 C1 C2 -79.11(18)
C13 Cr1 C1 C2 -48.4(4)
C3 Cr1 C1 C2 37.67(16)
C11 Cr1 C1 C2 -119.68(16)
C14 Cr1 C1 C2 172.2(2)
C4 Cr1 C1 C2 80.08(17)
C9 Cr1 C1 C2 116.5(2)
C19 Cr1 C1 C2 -159.03(15)
C2 Cr1 C1 C9 -116.5(2)
C12 Cr1 C1 C9 164.36(15)
C13 Cr1 C1 C9 -164.9(3)
C3 Cr1 C1 C9 -78.85(16)
C11 Cr1 C1 C9 123.80(15)
C14 Cr1 C1 C9 55.7(3)
C4 Cr1 C1 C9 -36.44(15)
C19 Cr1 C1 C9 84.44(17)
C2 Cr1 C1 C10 121.3(3)
C12 Cr1 C1 C10 42.2(3)
C13 Cr1 C1 C10 72.9(4)
C3 Cr1 C1 C10 159.0(3)
C11 Cr1 C1 C10 1.6(3)
C14 Cr1 C1 C10 -66.5(4)
C4 Cr1 C1 C10 -158.6(3)
C9 Cr1 C1 C10 -122.2(3)
C19 Cr1 C1 C10 -37.7(3)
C9 C1 C2 C3 2.4(3)
C10 C1 C2 C3 178.8(3)
Cr1 C1 C2 C3 -61.64(18)
C9 C1 C2 Cr1 63.99(18)
C10 C1 C2 Cr1 -119.5(3)
C12 Cr1 C2 C1 120.42(16)
C13 Cr1 C2 C1 161.44(15)
C3 Cr1 C2 C1 -118.5(2)
C11 Cr1 C2 C1 79.17(18)
C14 Cr1 C2 C1 -170.9(3)
C4 Cr1 C2 C1 -80.41(17)
C9 Cr1 C2 C1 -38.31(16)
C19 Cr1 C2 C1 50.1(3)
C12 Cr1 C2 C3 -121.11(16)
C13 Cr1 C2 C3 -80.08(18)
C1 Cr1 C2 C3 118.5(2)
C11 Cr1 C2 C3 -162.35(15)
C14 Cr1 C2 C3 -52.4(4)
C4 Cr1 C2 C3 38.07(15)
C9 Cr1 C2 C3 80.16(17)
C19 Cr1 C2 C3 168.6(2)
C1 C2 C3 C4 -2.6(3)
Cr1 C2 C3 C4 -64.85(18)
C1 C2 C3 Cr1 62.23(18)
C12 Cr1 C3 C2 78.92(18)
C13 Cr1 C3 C2 121.27(16)
C1 Cr1 C3 C2 -37.11(15)
C11 Cr1 C3 C2 43.4(3)
C14 Cr1 C3 C2 161.92(15)
C4 Cr1 C3 C2 -116.2(2)
C9 Cr1 C3 C2 -79.90(16)
C19 Cr1 C3 C2 -165.4(3)
C2 Cr1 C3 C4 116.2(2)
C12 Cr1 C3 C4 -164.84(15)
C13 Cr1 C3 C4 -122.49(15)
C1 Cr1 C3 C4 79.13(16)
C11 Cr1 C3 C4 159.6(2)
C14 Cr1 C3 C4 -81.84(18)
C9 Cr1 C3 C4 36.34(15)
C19 Cr1 C3 C4 -49.2(4)
C2 C3 C4 C5 176.3(3)
Cr1 C3 C4 C5 114.2(3)
C2 C3 C4 C9 1.8(3)
Cr1 C3 C4 C9 -60.26(17)
C2 C3 C4 Cr1 62.10(18)
C2 Cr1 C4 C5 -165.5(3)
C12 Cr1 C4 C5 -87.6(4)
C13 Cr1 C4 C5 -48.1(3)
C3 Cr1 C4 C5 -126.4(3)
C1 Cr1 C4 C5 151.5(3)
C11 Cr1 C4 C5 76.4(4)
C14 Cr1 C4 C5 -5.2(3)
C9 Cr1 C4 C5 114.3(3)
C19 Cr1 C4 C5 36.5(3)
C2 Cr1 C4 C3 -39.01(15)
C12 Cr1 C4 C3 38.9(4)
C13 Cr1 C4 C3 78.33(18)
C1 Cr1 C4 C3 -82.06(16)
C11 Cr1 C4 C3 -157.1(3)
C14 Cr1 C4 C3 121.21(15)
C9 Cr1 C4 C3 -119.3(2)
C19 Cr1 C4 C3 162.99(15)
C2 Cr1 C4 C9 80.29(16)
C12 Cr1 C4 C9 158.2(3)
C13 Cr1 C4 C9 -162.37(15)
C3 Cr1 C4 C9 119.3(2)
C1 Cr1 C4 C9 37.24(15)
C11 Cr1 C4 C9 -37.8(4)
C14 Cr1 C4 C9 -119.49(15)
C19 Cr1 C4 C9 -77.71(18)
C3 C4 C5 C6 -174.3(3)
C9 C4 C5 C6 -0.3(4)
Cr1 C4 C5 C6 -86.2(3)
C4 C5 C6 C7 0.3(4)
C5 C6 C7 C8 -0.3(5)
C6 C7 C8 C9 0.4(4)
C7 C8 C9 C4 -0.4(4)
C7 C8 C9 C1 174.5(3)
C7 C8 C9 Cr1 84.8(3)
C5 C4 C9 C8 0.4(4)
C3 C4 C9 C8 175.7(2)
Cr1 C4 C9 C8 117.6(2)
C5 C4 C9 C1 -175.7(2)
C3 C4 C9 C1 -0.4(3)
Cr1 C4 C9 C1 -58.45(17)
C5 C4 C9 Cr1 -117.2(2)
C3 C4 C9 Cr1 58.05(17)
C2 C1 C9 C8 -176.5(3)
C10 C1 C9 C8 7.0(5)
Cr1 C1 C9 C8 -115.0(3)
C2 C1 C9 C4 -1.2(3)
C10 C1 C9 C4 -177.7(2)
Cr1 C1 C9 C4 60.27(17)
C2 C1 C9 Cr1 -61.46(17)
C10 C1 C9 Cr1 122.0(3)
C2 Cr1 C9 C8 166.3(3)
C12 Cr1 C9 C8 88.3(4)
C13 Cr1 C9 C8 -67.3(4)
C3 Cr1 C9 C8 -149.9(3)
C1 Cr1 C9 C8 128.0(3)
C11 Cr1 C9 C8 52.4(3)
C14 Cr1 C9 C8 -30.2(3)
C4 Cr1 C9 C8 -113.1(3)
C19 Cr1 C9 C8 11.0(3)
C2 Cr1 C9 C4 -80.59(16)
C12 Cr1 C9 C4 -158.6(3)
C13 Cr1 C9 C4 45.8(4)
C3 Cr1 C9 C4 -36.84(15)
C1 Cr1 C9 C4 -119.0(2)
C11 Cr1 C9 C4 165.52(15)
C14 Cr1 C9 C4 82.90(17)
C19 Cr1 C9 C4 124.08(15)
C2 Cr1 C9 C1 38.36(15)
C12 Cr1 C9 C1 -39.7(4)
C13 Cr1 C9 C1 164.7(3)
C3 Cr1 C9 C1 82.12(16)
C11 Cr1 C9 C1 -75.53(18)
C14 Cr1 C9 C1 -158.15(15)
C4 Cr1 C9 C1 119.0(2)
C19 Cr1 C9 C1 -116.96(15)
C2 Cr1 C11 C12 80.73(18)
C13 Cr1 C11 C12 -37.82(15)
C3 Cr1 C11 C12 49.4(3)
C1 Cr1 C11 C12 121.24(16)
C14 Cr1 C11 C12 -80.51(16)
C4 Cr1 C11 C12 -171.4(3)
C9 Cr1 C11 C12 161.01(15)
C19 Cr1 C11 C12 -116.9(2)
C2 Cr1 C11 C19 -162.32(14)
C12 Cr1 C11 C19 116.9(2)
C13 Cr1 C11 C19 79.12(15)
C3 Cr1 C11 C19 166.3(2)
C1 Cr1 C11 C19 -121.81(15)
C14 Cr1 C11 C19 36.43(14)
C4 Cr1 C11 C19 -54.4(3)
C9 Cr1 C11 C19 -82.04(17)
C2 Cr1 C11 C20 -39.3(3)
C12 Cr1 C11 C20 -120.0(3)
C13 Cr1 C11 C20 -157.8(3)
C3 Cr1 C11 C20 -70.6(4)
C1 Cr1 C11 C20 1.2(3)
C14 Cr1 C11 C20 159.5(3)
C4 Cr1 C11 C20 68.6(4)
C9 Cr1 C11 C20 41.0(3)
C19 Cr1 C11 C20 123.0(3)
C19 C11 C12 C13 -1.9(3)
C20 C11 C12 C13 -177.4(2)
Cr1 C11 C12 C13 61.71(18)
C19 C11 C12 Cr1 -63.62(17)
C20 C11 C12 Cr1 120.9(3)
C2 Cr1 C12 C11 -118.71(15)
C13 Cr1 C12 C11 118.1(2)
C3 Cr1 C12 C11 -160.04(15)
C1 Cr1 C12 C11 -77.98(18)
C14 Cr1 C12 C11 79.83(16)
C4 Cr1 C12 C11 171.7(3)
C9 Cr1 C12 C11 -49.1(4)
C19 Cr1 C12 C11 37.56(14)
C2 Cr1 C12 C13 123.18(16)
C3 Cr1 C12 C13 81.85(18)
C1 Cr1 C12 C13 163.91(15)
C11 Cr1 C12 C13 -118.1(2)
C14 Cr1 C12 C13 -38.28(14)
C4 Cr1 C12 C13 53.6(4)
C9 Cr1 C12 C13 -167.2(3)
C19 Cr1 C12 C13 -80.55(16)
C11 C12 C13 C14 2.1(3)
Cr1 C12 C13 C14 64.75(17)
C11 C12 C13 Cr1 -62.69(18)
C2 Cr1 C13 C12 -77.13(19)
C3 Cr1 C13 C12 -119.20(16)
C1 Cr1 C13 C12 -41.8(4)
C11 Cr1 C13 C12 37.47(15)
C14 Cr1 C13 C12 116.1(2)
C4 Cr1 C13 C12 -159.92(15)
C9 Cr1 C13 C12 166.9(3)
C19 Cr1 C13 C12 79.49(16)
C2 Cr1 C13 C14 166.72(14)
C12 Cr1 C13 C14 -116.1(2)
C3 Cr1 C13 C14 124.65(15)
C1 Cr1 C13 C14 -157.9(3)
C11 Cr1 C13 C14 -78.67(15)
C4 Cr1 C13 C14 83.93(17)
C9 Cr1 C13 C14 50.7(3)
C19 Cr1 C13 C14 -36.66(14)
C12 C13 C14 C15 -176.2(3)
Cr1 C13 C14 C15 -113.9(3)
C12 C13 C14 C19 -1.4(3)
Cr1 C13 C14 C19 60.87(17)
C12 C13 C14 Cr1 -62.27(17)
C2 Cr1 C14 C15 90.7(4)
C12 Cr1 C14 C15 166.7(2)
C13 Cr1 C14 C15 127.7(3)
C3 Cr1 C14 C15 51.1(2)
C1 Cr1 C14 C15 -73.3(3)
C11 Cr1 C14 C15 -149.9(2)
C4 Cr1 C14 C15 8.8(2)
C9 Cr1 C14 C15 -33.1(2)
C19 Cr1 C14 C15 -113.5(3)
C2 Cr1 C14 C13 -37.0(4)
C12 Cr1 C14 C13 39.01(15)
C3 Cr1 C14 C13 -76.58(18)
C1 Cr1 C14 C13 159.0(3)
C11 Cr1 C14 C13 82.34(16)
C4 Cr1 C14 C13 -118.95(15)
C9 Cr1 C14 C13 -160.83(15)
C19 Cr1 C14 C13 118.8(2)
C2 Cr1 C14 C19 -155.8(3)
C12 Cr1 C14 C19 -79.78(16)
C13 Cr1 C14 C19 -118.8(2)
C3 Cr1 C14 C19 164.63(14)
C1 Cr1 C14 C19 40.2(3)
C11 Cr1 C14 C19 -36.45(14)
C4 Cr1 C14 C19 122.26(15)
C9 Cr1 C14 C19 80.37(17)
C13 C14 C15 C16 174.5(3)
C19 C14 C15 C16 0.2(4)
Cr1 C14 C15 C16 86.0(3)
C14 C15 C16 C17 -0.8(4)
C15 C16 C17 C18 0.6(4)
C16 C17 C18 C19 0.3(4)
C17 C18 C19 C11 -174.7(3)
C17 C18 C19 C14 -0.9(4)
C17 C18 C19 Cr1 -85.3(3)
C12 C11 C19 C18 175.3(3)
C20 C11 C19 C18 -9.2(4)
Cr1 C11 C19 C18 114.7(3)
C12 C11 C19 C14 1.0(3)
C20 C11 C19 C14 176.5(2)
Cr1 C11 C19 C14 -59.66(17)
C12 C11 C19 Cr1 60.69(17)
C20 C11 C19 Cr1 -123.8(3)
C15 C14 C19 C18 0.7(3)
C13 C14 C19 C18 -174.9(2)
Cr1 C14 C19 C18 -116.5(2)
C15 C14 C19 C11 175.8(2)
C13 C14 C19 C11 0.2(3)
Cr1 C14 C19 C11 58.61(17)
C15 C14 C19 Cr1 117.2(2)
C13 C14 C19 Cr1 -58.38(16)
C2 Cr1 C19 C18 -85.8(3)
C12 Cr1 C19 C18 -165.6(2)
C13 Cr1 C19 C18 150.6(2)
C3 Cr1 C19 C18 69.7(4)
C1 Cr1 C19 C18 -50.3(2)
C11 Cr1 C19 C18 -127.1(3)
C14 Cr1 C19 C18 113.4(3)
C4 Cr1 C19 C18 32.7(3)
C9 Cr1 C19 C18 -7.8(2)
C2 Cr1 C19 C11 41.3(3)
C12 Cr1 C19 C11 -38.50(15)
C13 Cr1 C19 C11 -82.29(16)
C3 Cr1 C19 C11 -163.2(3)
C1 Cr1 C19 C11 76.84(17)
C14 Cr1 C19 C11 -119.5(2)
C4 Cr1 C19 C11 159.84(15)
C9 Cr1 C19 C11 119.28(15)
C2 Cr1 C19 C14 160.8(2)
C12 Cr1 C19 C14 81.02(16)
C13 Cr1 C19 C14 37.23(14)
C3 Cr1 C19 C14 -43.7(4)
C1 Cr1 C19 C14 -163.64(15)
C11 Cr1 C19 C14 119.5(2)
C4 Cr1 C19 C14 -80.65(17)
C9 Cr1 C19 C14 -121.20(15)
